data_4517756
loop_
_publ_author_name
'Wang, Zhihan'
'Scheuring, Mark'
'Mabin, Micah'
'Shahni, Rahul'
'Wang, Zijun D.'
'Ugrinov, Angel'
'Butz, Jonathan'
'Chu, Qianli R.'

_publ_section_title
;
 Renewable Cyclobutane-1,3-dicarboxylic Acid (CBDA) Building Block
 Synthesized from Furfural via Photocyclization
;
_journal_name_full 'ACS Sustainable Chemistry &amp; Engineering'
_journal_paper_doi 10.1021/acssuschemeng.0c00708
_journal_year 2020
_chemical_formula_moiety 'C18 H20 O6'
_chemical_formula_sum 'C18 H20 O6'
_chemical_formula_weight 332.34
_space_group_crystal_system monoclinic
_space_group_IT_number 14
_space_group_name_Hall '-P 2ybc'
_space_group_name_H-M_alt 'P 1 21/c 1'
_atom_sites_solution_hydrogens geom
_audit_creation_date 2020-01-07
_audit_creation_method
;
Olex2 1.2
(compiled 2018.05.29 svn.r3508 for OlexSys, GUI svn.r5506)
;
_cell_angle_alpha 90
_cell_angle_beta 90.893(2)
_cell_angle_gamma 90
_cell_formula_units_Z 4
_cell_length_a 9.7398(4)
_cell_length_b 8.1494(3)
_cell_length_c 21.0519(9)
_cell_measurement_reflns_used 9924
_cell_measurement_temperature 100(2)
_cell_measurement_theta_max 28.40
_cell_measurement_theta_min 2.68
_cell_volume 1670.76(12)
_computing_molecular_graphics 'Olex2 (Dolomanov et al., 2009)'
_computing_publication_material 'Olex2 (Dolomanov et al., 2009)'
_computing_structure_refinement 'XL (Sheldrick, 2008)'
_diffrn_ambient_temperature 100.01
_diffrn_measured_fraction_theta_full 0.999
_diffrn_measured_fraction_theta_max 0.995
_diffrn_measurement_device_type 'Bruker APEX-II CCD'
_diffrn_measurement_method '\f and \w scans'
_diffrn_radiation_type MoK\a
_diffrn_radiation_wavelength 0.71073
_diffrn_reflns_av_R_equivalents 0.0209
_diffrn_reflns_av_unetI/netI 0.0204
_diffrn_reflns_Laue_measured_fraction_full 0.999
_diffrn_reflns_Laue_measured_fraction_max 0.995
_diffrn_reflns_limit_h_max 12
_diffrn_reflns_limit_h_min -12
_diffrn_reflns_limit_k_max 9
_diffrn_reflns_limit_k_min -10
_diffrn_reflns_limit_l_max 27
_diffrn_reflns_limit_l_min -28
_diffrn_reflns_number 13868
_diffrn_reflns_point_group_measured_fraction_full 0.999
_diffrn_reflns_point_group_measured_fraction_max 0.995
_diffrn_reflns_theta_full 25.242
_diffrn_reflns_theta_max 28.410
_diffrn_reflns_theta_min 1.935
_diffrn_standards_number 0
_exptl_absorpt_coefficient_mu 0.099
_exptl_absorpt_correction_T_max 0.7457
_exptl_absorpt_correction_T_min 0.6585
_exptl_absorpt_correction_type multi-scan
_exptl_absorpt_process_details
'SADABS-2014/5 (Bruker,2014/5) was used for absorption correction. wR2(int) was 0.1249 before and 0.0340 after correction. The Ratio of minimum to maximum transmission is 0.8831. The \l/2 correction factor is 0.00150.'
_exptl_crystal_colour 'clear colourless'
_exptl_crystal_colour_lustre clear
_exptl_crystal_colour_primary colourless
_exptl_crystal_density_diffrn 1.321
_exptl_crystal_description block
_exptl_crystal_F_000 704
_exptl_crystal_size_max 0.6
_exptl_crystal_size_mid 0.5
_exptl_crystal_size_min 0.4
_refine_diff_density_max 0.332
_refine_diff_density_min -0.343
_refine_diff_density_rms 0.091
_refine_ls_extinction_method none
_refine_ls_goodness_of_fit_ref 1.111
_refine_ls_hydrogen_treatment constr
_refine_ls_matrix_type full
_refine_ls_number_parameters 219
_refine_ls_number_reflns 4169
_refine_ls_number_restraints 0
_refine_ls_restrained_S_all 1.111
_refine_ls_R_factor_all 0.0426
_refine_ls_R_factor_gt 0.0369
_refine_ls_shift/su_max 0.001
_refine_ls_shift/su_mean 0.000
_refine_ls_structure_factor_coef Fsqd
_refine_ls_weighting_details 'w=1/[\s^2^(Fo^2^)+(0.0623P)^2^+0.4636P] where P=(Fo^2^+2Fc^2^)/3'
_refine_ls_weighting_scheme calc
_refine_ls_wR_factor_gt 0.1015
_refine_ls_wR_factor_ref 0.1126
_reflns_Friedel_coverage 0.000
_reflns_number_gt 3719
_reflns_number_total 4169
_reflns_threshold_expression 'I > 2\s(I)'
_cod_data_source_file sc0c00708_si_002.cif
_cod_data_source_block cbde_5_0m
_cod_database_code 4517756
_shelx_shelxl_version_number 2018/3
_shelx_space_group_comment
;
The symmetry employed for this shelxl refinement is uniquely defined
by the following loop, which should always be used as a source of
symmetry information in preference to the above space-group names.
They are only intended as comments.
;
_shelx_estimated_absorpt_t_max 0.961
_shelx_estimated_absorpt_t_min 0.943
_olex2_refinement_description
;
1. Fixed Uiso
 At 1.2 times of:
  All C(H) groups, All C(H,H) groups
 At 1.5 times of:
  All C(H,H,H) groups
2.a Ternary CH refined with riding coordinates:
 C4(H4), C5(H5), C6(H6), C10(H10)
2.b Secondary CH2 refined with riding coordinates:
 C2(H2A,H2B), C8(H8A,H8B)
2.c Aromatic/amide H refined with riding coordinates:
 C12(H12), C13(H13), C14(H14), C16(H16), C17(H17), C18(H18)
2.d Idealised Me refined as rotating group:
 C1(H1A,H1B,H1C), C9(H9A,H9B,H9C)
;
_olex2_submission_special_instructions 'No special instructions were received'

loop_
_space_group_symop_operation_xyz
'x, y, z'
'-x, y+1/2, -z+1/2'
'-x, -y, -z'
'x, -y-1/2, z-1/2'

loop_
_atom_site_label
_atom_site_type_symbol
_atom_site_fract_x
_atom_site_fract_y
_atom_site_fract_z
_atom_site_U_iso_or_equiv
_atom_site_adp_type
_atom_site_occupancy
_atom_site_site_symmetry_order
_atom_site_calc_flag
_atom_site_refinement_flags_posn
_atom_site_refinement_flags_adp
_atom_site_refinement_flags_occupancy
_atom_site_disorder_assembly
_atom_site_disorder_group
O1 O 0.62441(8) 0.93466(10) 0.79072(4) 0.01643(17) Uani 1 1 d . . . . .
O2 O 0.86221(8) 0.96145(10) 1.07955(4) 0.01682(18) Uani 1 1 d . . . . .
O3 O 0.65502(8) 0.85713(10) 1.05256(4) 0.01957(18) Uani 1 1 d . . . . .
O4 O 0.90945(8) 0.77296(9) 0.84352(4) 0.01803(18) Uani 1 1 d . . . . .
O5 O 0.78985(8) 1.12616(10) 0.80110(4) 0.01931(18) Uani 1 1 d . . . . .
O6 O 0.87685(8) 1.32000(10) 0.99675(4) 0.01782(18) Uani 1 1 d . . . . .
C1 C 0.53687(12) 0.82050(16) 0.69467(6) 0.0236(3) Uani 1 1 d . . . . .
H1A H 0.558193 0.711763 0.712082 0.035 Uiso 1 1 calc GR . . . .
H1B H 0.544950 0.817959 0.648337 0.035 Uiso 1 1 calc GR . . . .
H1C H 0.442949 0.851044 0.705810 0.035 Uiso 1 1 calc GR . . . .
C2 C 0.63591(12) 0.94446(15) 0.72196(5) 0.0197(2) Uani 1 1 d . . . . .
H2A H 0.730803 0.918846 0.709008 0.024 Uiso 1 1 calc R . . . .
H2B H 0.612171 1.056085 0.706841 0.024 Uiso 1 1 calc R . . . .
C3 C 0.71030(11) 1.03057(13) 0.82432(5) 0.0137(2) Uani 1 1 d . . . . .
C4 C 0.69376(10) 1.00128(13) 0.89447(5) 0.0128(2) Uani 1 1 d . . . . .
H4 H 0.600181 1.035157 0.908290 0.015 Uiso 1 1 calc R . . . .
C5 C 0.80564(10) 1.07895(12) 0.93770(5) 0.0122(2) Uani 1 1 d . . . . .
H5 H 0.888734 1.103668 0.912080 0.015 Uiso 1 1 calc R . . . .
C6 C 0.82463(10) 0.90795(12) 0.97199(5) 0.0121(2) Uani 1 1 d . . . . .
H6 H 0.921445 0.867458 0.970481 0.014 Uiso 1 1 calc R . . . .
C7 C 0.76818(10) 0.90385(12) 1.03809(5) 0.0127(2) Uani 1 1 d . . . . .
C8 C 0.82341(12) 0.96887(15) 1.14614(5) 0.0190(2) Uani 1 1 d . . . . .
H8A H 0.907269 0.976822 1.173148 0.023 Uiso 1 1 calc R . . . .
H8B H 0.774837 0.866595 1.157583 0.023 Uiso 1 1 calc R . . . .
C9 C 0.73196(13) 1.11389(16) 1.15893(6) 0.0247(3) Uani 1 1 d . . . . .
H9A H 0.773722 1.213463 1.141681 0.037 Uiso 1 1 calc GR . . . .
H9B H 0.720657 1.126350 1.204851 0.037 Uiso 1 1 calc GR . . . .
H9C H 0.642005 1.096179 1.138568 0.037 Uiso 1 1 calc GR . . . .
C10 C 0.73069(10) 0.82572(13) 0.92072(5) 0.0130(2) Uani 1 1 d . . . . .
H10 H 0.649196 0.772498 0.940396 0.016 Uiso 1 1 calc R . . . .
C11 C 0.80232(11) 0.71058(13) 0.87787(5) 0.0140(2) Uani 1 1 d . . . . .
C12 C 0.96254(12) 0.64396(14) 0.80966(6) 0.0209(2) Uani 1 1 d . . . . .
H12 H 1.037446 0.651748 0.781451 0.025 Uiso 1 1 calc R . . . .
C13 C 0.89326(13) 0.50527(14) 0.82219(6) 0.0223(2) Uani 1 1 d . . . . .
H13 H 0.910246 0.399432 0.805100 0.027 Uiso 1 1 calc R . . . .
C14 C 0.78867(13) 0.54843(14) 0.86640(5) 0.0196(2) Uani 1 1 d . . . . .
H14 H 0.722600 0.476769 0.884166 0.024 Uiso 1 1 calc R . . . .
C15 C 0.76841(10) 1.22533(12) 0.97550(5) 0.0130(2) Uani 1 1 d . . . . .
C16 C 0.82135(13) 1.44710(14) 1.03053(6) 0.0210(2) Uani 1 1 d . . . . .
H16 H 0.872965 1.531738 1.050717 0.025 Uiso 1 1 calc R . . . .
C17 C 0.68314(12) 1.43506(14) 1.03107(5) 0.0200(2) Uani 1 1 d . . . . .
H17 H 0.621185 1.507988 1.051065 0.024 Uiso 1 1 calc R . . . .
C18 C 0.64821(11) 1.29023(13) 0.99544(5) 0.0165(2) Uani 1 1 d . . . . .
H18 H 0.558643 1.248170 0.987414 0.020 Uiso 1 1 calc R . . . .

loop_
_atom_site_aniso_label
_atom_site_aniso_U_11
_atom_site_aniso_U_22
_atom_site_aniso_U_33
_atom_site_aniso_U_23
_atom_site_aniso_U_13
_atom_site_aniso_U_12
O1 0.0193(4) 0.0187(4) 0.0112(4) -0.0006(3) -0.0002(3) -0.0035(3)
O2 0.0145(4) 0.0246(4) 0.0113(4) -0.0017(3) 0.0005(3) -0.0029(3)
O3 0.0173(4) 0.0251(4) 0.0164(4) -0.0018(3) 0.0029(3) -0.0077(3)
O4 0.0206(4) 0.0136(4) 0.0202(4) -0.0034(3) 0.0076(3) -0.0022(3)
O5 0.0242(4) 0.0178(4) 0.0160(4) 0.0018(3) 0.0019(3) -0.0059(3)
O6 0.0158(4) 0.0143(4) 0.0234(4) -0.0049(3) -0.0021(3) -0.0022(3)
C1 0.0235(6) 0.0314(6) 0.0159(5) -0.0067(4) 0.0017(4) -0.0047(5)
C2 0.0268(6) 0.0219(5) 0.0105(5) -0.0013(4) 0.0017(4) -0.0042(4)
C3 0.0145(5) 0.0125(5) 0.0143(5) -0.0006(3) -0.0002(4) 0.0020(4)
C4 0.0125(4) 0.0133(5) 0.0125(5) -0.0004(3) 0.0011(4) -0.0005(3)
C5 0.0112(4) 0.0125(5) 0.0128(4) 0.0002(3) 0.0008(3) -0.0010(3)
C6 0.0125(4) 0.0119(4) 0.0118(4) -0.0001(3) 0.0015(3) -0.0003(3)
C7 0.0142(4) 0.0111(4) 0.0127(5) 0.0006(3) 0.0000(4) 0.0002(3)
C8 0.0205(5) 0.0266(6) 0.0099(5) 0.0001(4) 0.0009(4) -0.0037(4)
C9 0.0250(6) 0.0315(6) 0.0178(5) -0.0064(5) 0.0026(4) -0.0003(5)
C10 0.0144(5) 0.0133(5) 0.0112(4) 0.0000(3) 0.0016(3) -0.0024(4)
C11 0.0166(5) 0.0137(5) 0.0118(5) 0.0008(4) 0.0012(4) -0.0020(4)
C12 0.0250(6) 0.0192(5) 0.0185(5) -0.0058(4) 0.0053(4) 0.0026(4)
C13 0.0330(6) 0.0150(5) 0.0190(6) -0.0049(4) 0.0006(5) 0.0012(4)
C14 0.0285(6) 0.0139(5) 0.0165(5) -0.0004(4) 0.0007(4) -0.0044(4)
C15 0.0139(5) 0.0112(4) 0.0140(5) 0.0003(4) -0.0010(4) -0.0020(3)
C16 0.0262(6) 0.0142(5) 0.0226(6) -0.0062(4) -0.0019(4) -0.0004(4)
C17 0.0252(6) 0.0160(5) 0.0190(5) -0.0036(4) 0.0017(4) 0.0032(4)
C18 0.0162(5) 0.0166(5) 0.0167(5) -0.0011(4) 0.0014(4) 0.0004(4)

loop_
_atom_type_symbol
_atom_type_description
_atom_type_scat_dispersion_real
_atom_type_scat_dispersion_imag
_atom_type_scat_source
C C 0.0033 0.0016 'International Tables Vol C Tables 4.2.6.8 and 6.1.1.4'
H H 0.0000 0.0000 'International Tables Vol C Tables 4.2.6.8 and 6.1.1.4'
O O 0.0106 0.0060 'International Tables Vol C Tables 4.2.6.8 and 6.1.1.4'

loop_
_geom_angle_atom_site_label_1
_geom_angle_atom_site_label_2
_geom_angle_atom_site_label_3
_geom_angle
_geom_angle_site_symmetry_1
_geom_angle_site_symmetry_3
_geom_angle_publ_flag
C3 O1 C2 115.86(8) . . ?
C7 O2 C8 117.11(8) . . ?
C12 O4 C11 106.51(8) . . ?
C16 O6 C15 106.55(8) . . ?
H1A C1 H1B 109.5 . . ?
H1A C1 H1C 109.5 . . ?
H1B C1 H1C 109.5 . . ?
C2 C1 H1A 109.5 . . ?
C2 C1 H1B 109.5 . . ?
C2 C1 H1C 109.5 . . ?
O1 C2 C1 106.51(9) . . ?
O1 C2 H2A 110.4 . . ?
O1 C2 H2B 110.4 . . ?
C1 C2 H2A 110.4 . . ?
C1 C2 H2B 110.4 . . ?
H2A C2 H2B 108.6 . . ?
O1 C3 C4 110.48(9) . . ?
O5 C3 O1 124.21(10) . . ?
O5 C3 C4 125.31(10) . . ?
C3 C4 H4 110.7 . . ?
C3 C4 C5 115.30(8) . . ?
C3 C4 C10 117.45(8) . . ?
C5 C4 H4 110.7 . . ?
C5 C4 C10 90.60(7) . . ?
C10 C4 H4 110.7 . . ?
C4 C5 H5 109.5 . . ?
C4 C5 C6 89.10(7) . . ?
C6 C5 H5 109.5 . . ?
C15 C5 C4 118.03(8) . . ?
C15 C5 H5 109.5 . . ?
C15 C5 C6 119.52(8) . . ?
C5 C6 H6 112.4 . . ?
C7 C6 C5 113.62(8) . . ?
C7 C6 H6 112.4 . . ?
C7 C6 C10 114.37(8) . . ?
C10 C6 C5 89.97(7) . . ?
C10 C6 H6 112.4 . . ?
O2 C7 C6 109.80(8) . . ?
O3 C7 O2 124.22(9) . . ?
O3 C7 C6 125.98(10) . . ?
O2 C8 H8A 109.3 . . ?
O2 C8 H8B 109.3 . . ?
O2 C8 C9 111.53(9) . . ?
H8A C8 H8B 108.0 . . ?
C9 C8 H8A 109.3 . . ?
C9 C8 H8B 109.3 . . ?
C8 C9 H9A 109.5 . . ?
C8 C9 H9B 109.5 . . ?
C8 C9 H9C 109.5 . . ?
H9A C9 H9B 109.5 . . ?
H9A C9 H9C 109.5 . . ?
H9B C9 H9C 109.5 . . ?
C4 C10 H10 111.2 . . ?
C6 C10 C4 88.90(7) . . ?
C6 C10 H10 111.2 . . ?
C11 C10 C4 117.95(8) . . ?
C11 C10 C6 114.66(9) . . ?
C11 C10 H10 111.2 . . ?
O4 C11 C10 116.96(9) . . ?
C14 C11 O4 109.95(9) . . ?
C14 C11 C10 133.02(10) . . ?
O4 C12 H12 124.8 . . ?
C13 C12 O4 110.30(10) . . ?
C13 C12 H12 124.8 . . ?
C12 C13 H13 126.7 . . ?
C12 C13 C14 106.55(10) . . ?
C14 C13 H13 126.7 . . ?
C11 C14 C13 106.70(10) . . ?
C11 C14 H14 126.7 . . ?
C13 C14 H14 126.7 . . ?
O6 C15 C5 115.63(9) . . ?
C18 C15 O6 110.00(9) . . ?
C18 C15 C5 134.36(10) . . ?
O6 C16 H16 124.7 . . ?
C17 C16 O6 110.52(10) . . ?
C17 C16 H16 124.7 . . ?
C16 C17 H17 126.8 . . ?
C16 C17 C18 106.46(10) . . ?
C18 C17 H17 126.8 . . ?
C15 C18 C17 106.46(10) . . ?
C15 C18 H18 126.8 . . ?
C17 C18 H18 126.8 . . ?

loop_
_geom_bond_atom_site_label_1
_geom_bond_atom_site_label_2
_geom_bond_distance
_geom_bond_site_symmetry_2
_geom_bond_publ_flag
O1 C2 1.4557(13) . ?
O1 C3 1.3389(13) . ?
O2 C7 1.3402(13) . ?
O2 C8 1.4588(12) . ?
O3 C7 1.2095(13) . ?
O4 C11 1.3761(12) . ?
O4 C12 1.3756(13) . ?
O5 C3 1.2075(13) . ?
O6 C15 1.3771(12) . ?
O6 C16 1.3721(13) . ?
C1 H1A 0.9800 . ?
C1 H1B 0.9800 . ?
C1 H1C 0.9800 . ?
C1 C2 1.5046(16) . ?
C2 H2A 0.9900 . ?
C2 H2B 0.9900 . ?
C3 C4 1.5069(14) . ?
C4 H4 1.0000 . ?
C4 C5 1.5445(14) . ?
C4 C10 1.5733(14) . ?
C5 H5 1.0000 . ?
C5 C6 1.5791(14) . ?
C5 C15 1.4821(14) . ?
C6 H6 1.0000 . ?
C6 C7 1.5045(13) . ?
C6 C10 1.5558(14) . ?
C8 H8A 0.9900 . ?
C8 H8B 0.9900 . ?
C8 C9 1.5066(17) . ?
C9 H9A 0.9800 . ?
C9 H9B 0.9800 . ?
C9 H9C 0.9800 . ?
C10 H10 1.0000 . ?
C10 C11 1.4834(14) . ?
C11 C14 1.3494(15) . ?
C12 H12 0.9500 . ?
C12 C13 1.3446(17) . ?
C13 H13 0.9500 . ?
C13 C14 1.4344(16) . ?
C14 H14 0.9500 . ?
C15 C18 1.3571(14) . ?
C16 H16 0.9500 . ?
C16 C17 1.3499(17) . ?
C17 H17 0.9500 . ?
C17 C18 1.4365(15) . ?
C18 H18 0.9500 . ?

loop_
_geom_torsion_atom_site_label_1
_geom_torsion_atom_site_label_2
_geom_torsion_atom_site_label_3
_geom_torsion_atom_site_label_4
_geom_torsion
_geom_torsion_site_symmetry_1
_geom_torsion_site_symmetry_2
_geom_torsion_site_symmetry_3
_geom_torsion_site_symmetry_4
_geom_torsion_publ_flag
O1 C3 C4 C5 168.63(8) . . . . ?
O1 C3 C4 C10 63.65(11) . . . . ?
O4 C11 C14 C13 0.01(13) . . . . ?
O4 C12 C13 C14 0.49(14) . . . . ?
O5 C3 C4 C5 -11.06(15) . . . . ?
O5 C3 C4 C10 -116.03(12) . . . . ?
O6 C15 C18 C17 0.37(12) . . . . ?
O6 C16 C17 C18 0.22(14) . . . . ?
C2 O1 C3 O5 3.10(15) . . . . ?
C2 O1 C3 C4 -176.59(9) . . . . ?
C3 O1 C2 C1 176.71(9) . . . . ?
C3 C4 C5 C6 -130.00(9) . . . . ?
C3 C4 C5 C15 106.64(10) . . . . ?
C3 C4 C10 C6 128.29(9) . . . . ?
C3 C4 C10 C11 10.76(13) . . . . ?
C4 C5 C6 C7 -107.64(9) . . . . ?
C4 C5 C6 C10 9.12(7) . . . . ?
C4 C5 C15 O6 -160.10(9) . . . . ?
C4 C5 C15 C18 20.61(17) . . . . ?
C4 C10 C11 O4 44.45(13) . . . . ?
C4 C10 C11 C14 -138.87(13) . . . . ?
C5 C4 C10 C6 9.15(7) . . . . ?
C5 C4 C10 C11 -108.38(9) . . . . ?
C5 C6 C7 O2 -85.14(10) . . . . ?
C5 C6 C7 O3 94.40(13) . . . . ?
C5 C6 C10 C4 -8.95(7) . . . . ?
C5 C6 C10 C11 111.52(9) . . . . ?
C5 C15 C18 C17 179.68(11) . . . . ?
C6 C5 C15 O6 93.58(11) . . . . ?
C6 C5 C15 C18 -85.71(15) . . . . ?
C6 C10 C11 O4 -58.24(12) . . . . ?
C6 C10 C11 C14 118.44(13) . . . . ?
C7 O2 C8 C9 -77.73(12) . . . . ?
C7 C6 C10 C4 107.12(9) . . . . ?
C7 C6 C10 C11 -132.41(9) . . . . ?
C8 O2 C7 O3 -0.60(15) . . . . ?
C8 O2 C7 C6 178.95(8) . . . . ?
C10 C4 C5 C6 -9.02(7) . . . . ?
C10 C4 C5 C15 -132.38(9) . . . . ?
C10 C6 C7 O2 173.47(8) . . . . ?
C10 C6 C7 O3 -6.98(15) . . . . ?
C10 C11 C14 C13 -176.85(11) . . . . ?
C11 O4 C12 C13 -0.48(13) . . . . ?
C12 O4 C11 C10 177.71(9) . . . . ?
C12 O4 C11 C14 0.28(12) . . . . ?
C12 C13 C14 C11 -0.30(14) . . . . ?
C15 O6 C16 C17 0.00(13) . . . . ?
C15 C5 C6 C7 14.45(13) . . . . ?
C15 C5 C6 C10 131.21(9) . . . . ?
C16 O6 C15 C5 -179.69(9) . . . . ?
C16 O6 C15 C18 -0.24(12) . . . . ?
C16 C17 C18 C15 -0.36(13) . . . . ?
